data_2006326
loop_
_publ_author_name
'Beate M. Rymarczyk'
'Hans Preut'
'Richard P. Kreher'

_publ_contact_author
;       Dr. Hans Preut
    Fachbereich Chemie
    Universit\"at Dortmund
    Otto-Hahn-Str. 6
    44221 Dortmund
    Germany
;
_publ_section_title
;
 An Eight-Membered N,N,S,S-Heterocyclic Compound:
 4,7-Bis(4-chlorophenyl)-3,8-dihydro-1,2,5,6-dithiadiazocine
;
_journal_issue 7
_journal_name_full 'Acta Crystallographica Section C'
_journal_page_first 931
_journal_page_last 933
_journal_paper_doi 10.1107/S0108270197002588
_journal_volume 53
_journal_year 1997
_chemical_formula_sum 'C16 H12 Cl2 N2 S2'
_chemical_formula_weight 367.30
_chemical_name_systematic
;
 4,7-Bis[4'-chlorophenyl]-3,8-dihydro-1,2,5,6-dithiadiazocine
;
_space_group_IT_number 14
_symmetry_cell_setting monoclinic
_symmetry_space_group_name_Hall '-P 2ybc'
_symmetry_space_group_name_H-M 'P 1 21/c 1'
_audit_creation_method SHELXL
_cell_angle_alpha 90.00
_cell_angle_beta 115.56(3)
_cell_angle_gamma 90.00
_cell_formula_units_Z 4
_cell_length_a 9.826(2)
_cell_length_b 17.899(4)
_cell_length_c 10.307(2)
_cell_measurement_reflns_used 50
_cell_measurement_temperature 291.0(10)
_cell_measurement_theta_max 13.3
_cell_measurement_theta_min 7.3
_cell_volume 1635.3(7)
_computing_cell_refinement 'R3m/V software'
_computing_data_collection 'R3m/V software'
_computing_data_reduction 'R3m/V software'
_computing_molecular_graphics 'SHELXTL-Plus (Sheldrick, 1991)'
_computing_publication_material 'SHELXL93, PARST95 (Nardelli, 1995)'
_computing_structure_refinement 'SHELXL93 (Sheldrick, 1993)'
_computing_structure_solution 'SHELXS86 (Sheldrick, 1990)'
_diffrn_ambient_temperature 291.0(10)
_diffrn_measurement_device 'Siemens R3m/V'
_diffrn_measurement_method \w--2\q
_diffrn_radiation_monochromator graphite
_diffrn_radiation_source 'fine-focus sealed tube'
_diffrn_radiation_type MoK\a
_diffrn_radiation_wavelength 0.71069
_diffrn_reflns_av_R_equivalents 0.0339
_diffrn_reflns_av_sigmaI/netI 0.0484
_diffrn_reflns_limit_h_max 11
_diffrn_reflns_limit_h_min -1
_diffrn_reflns_limit_k_max 21
_diffrn_reflns_limit_k_min -1
_diffrn_reflns_limit_l_max 11
_diffrn_reflns_limit_l_min -12
_diffrn_reflns_number 3630
_diffrn_reflns_theta_max 25.05
_diffrn_reflns_theta_min 2.28
_diffrn_standards_decay_% '< 6'
_diffrn_standards_interval_count 300
_diffrn_standards_interval_time 300
_diffrn_standards_number 6
_exptl_absorpt_coefficient_mu 0.648
_exptl_absorpt_correction_type none
_exptl_crystal_colour colourless
_exptl_crystal_density_diffrn 1.492
_exptl_crystal_density_meas ?
_exptl_crystal_description plate
_exptl_crystal_F_000 752
_exptl_crystal_size_max 0.54
_exptl_crystal_size_mid 0.26
_exptl_crystal_size_min 0.13
_refine_diff_density_max 0.458
_refine_diff_density_min -0.403
_refine_ls_extinction_method none
_refine_ls_goodness_of_fit_all 0.988
_refine_ls_goodness_of_fit_obs 1.166
_refine_ls_hydrogen_treatment refall
_refine_ls_matrix_type full
_refine_ls_number_parameters 247
_refine_ls_number_reflns 2867
_refine_ls_number_restraints 0
_refine_ls_restrained_S_all 0.988
_refine_ls_restrained_S_obs 1.166
_refine_ls_R_factor_all 0.0908
_refine_ls_R_factor_obs .0629
_refine_ls_shift/esd_max 0.000
_refine_ls_shift/esd_mean 0.000
_refine_ls_structure_factor_coef Fsqd
_refine_ls_weighting_details 'w = 1/[\s^2^(Fo^2^)+(0.1116P)^2^] where P=(Fo^2^+2Fc^2^)/3'
_refine_ls_weighting_scheme calc
_refine_ls_wR_factor_all 0.1770
_refine_ls_wR_factor_obs .1637
_reflns_number_observed 1840
_reflns_number_total 2867
_reflns_observed_criterion >2sigma(I)
_cod_data_source_file na1282.cif
_cod_data_source_block nic494
_cod_depositor_comments
;
The following automatic conversions were performed:

'_exptl_crystal_density_meas' value 'not determined' was changed to
'?' - the value is perceived as not measured.

Automatic conversion script
Id: cif_fix_values 3008 2015-01-20 13:52:24Z robertas 

The following automatic conversions were performed:

'_refine_ls_weighting_scheme' value 'calc w =
1/[\s^2^(Fo^2^)+(0.1116P)^2^] where P=(Fo^2^+2Fc^2^)/3' was changed
to 'calc'. New tag '_refine_ls_weighting_details' was created. The
value of the new tag was set to 'w = 1/[\s^2^(Fo^2^)+(0.1116P)^2^]
where P=(Fo^2^+2Fc^2^)/3'.

Automatic conversion script
Id: cif_fix_values 3143 2015-03-26 13:38:13Z robertas 
;
_cod_original_cell_volume 1635.3(6)
_cod_original_sg_symbol_H-M 'P 21/c'
_cod_database_code 2006326

loop_
_symmetry_equiv_pos_as_xyz
'x, y, z'
'-x, y+1/2, -z+1/2'
'-x, -y, -z'
'x, -y-1/2, z-1/2'

loop_
_atom_site_aniso_label
_atom_site_aniso_U_11
_atom_site_aniso_U_22
_atom_site_aniso_U_33
_atom_site_aniso_U_12
_atom_site_aniso_U_13
_atom_site_aniso_U_23
S1 .0645(8) .0676(8) .0462(6) .0018(6) .0276(6) .0062(6)
S2 .0660(8) .0579(7) .0440(6) .0042(6) .0247(5) .0084(5)
Cl2 .0440(7) .0997(10) .0554(7) -.0008(6) .0160(5) -.0121(6)
Cl1 .0446(7) .0684(9) .0972(10) -.0036(6) .0136(7) .0184(7)
N1 .043(2) .062(2) .050(2) .004(2) .012(2) .016(2)
N2 .045(2) .054(2) .052(2) .002(2) .013(2) .014(2)
C1 .050(2) .044(2) .042(2) .001(2) .016(2) .000(2)
C2 .058(3) .059(3) .041(2) .005(3) .014(2) -.007(2)
C3 .049(2) .049(3) .043(2) .000(2) .020(2) .005(2)
C4 .049(3) .057(3) .038(2) -.005(2) .018(2) -.007(2)
C11 .043(3) .045(2) .069(3) .006(2) .016(2) .010(2)
C12 .054(3) .065(3) .074(3) .006(2) .033(3) .002(3)
C13 .063(3) .074(3) .051(3) .007(3) .030(2) -.003(2)
C14 .047(2) .046(2) .049(2) .006(2) .021(2) .003(2)
C15 .046(3) .077(3) .046(2) .001(2) .020(2) .005(2)
C16 .056(3) .080(4) .052(3) .005(3) .022(2) .016(2)
C21 .046(2) .070(3) .039(2) .005(2) .018(2) -.002(2)
C22 .056(3) .054(3) .080(4) .015(3) .012(3) .011(3)
C23 .055(3) .046(3) .082(4) -.002(2) .014(3) .005(3)
C24 .052(2) .046(2) .046(2) .000(2) .024(2) .005(2)
C25 .058(3) .045(3) .049(2) .002(2) .022(2) .004(2)
C26 .053(3) .051(3) .050(2) -.008(2) .019(2) -.006(2)

loop_
_atom_site_label
_atom_site_fract_x
_atom_site_fract_y
_atom_site_fract_z
_atom_site_U_iso_or_equiv
_atom_site_thermal_displace_type
_atom_site_calc_flag
_atom_site_refinement_flags
_atom_site_occupancy
_atom_site_disorder_group
_atom_site_type_symbol
S1 .61383(14) .29306(7) .17246(12) .0581(4) Uani d . 1 . S
S2 .82362(14) .25332(7) .22183(12) .0557(4) Uani d . 1 . S
Cl2 1.56782(13) .40019(8) .46188(13) .0683(4) Uani d . 1 . Cl
Cl1 -.06221(14) .41930(8) -.4441(2) .0761(5) Uani d . 1 . Cl
N1 .6841(4) .4046(2) -.0738(4) .0540(9) Uani d . 1 . N
N2 .8370(4) .4092(2) .0159(4) .0529(9) Uani d . 1 . N
C1 .5873(5) .4015(2) -.0209(4) .0466(10) Uani d . 1 . C
C2 .6299(6) .3924(3) .1375(5) .0553(12) Uani d . 1 . C
H2A .726(4) .4070(19) .190(4) .026(9) Uiso d . 1 . H
H2B .560(5) .418(2) .163(4) .042(11) Uiso d . 1 . H
C3 .9141(5) .3502(2) .0715(4) .0471(10) Uani d . 1 . C
C4 .8471(6) .2740(3) .0588(5) .0480(10) Uani d . 1 . C
H4A .753(5) .277(2) -.022(5) .043(11) Uiso d . 1 . H
H4B .917(4) .241(2) .057(4) .026(9) Uiso d . 1 . H
C11 .1257(5) .4118(2) -.3209(5) .0553(12) Uani d . 1 . C
C12 .1623(6) .4111(3) -.1771(6) .0628(13) Uani d . 1 . C
H12 .082(10) .397(4) -.145(9) .15(3) Uiso d . 1 . H
C13 .3120(6) .4055(3) -.0795(5) .0609(13) Uani d . 1 . C
H13 .348(5) .407(2) .023(5) .049(12) Uiso d . 1 . H
C14 .4269(5) .4037(2) -.1238(4) .0471(10) Uani d . 1 . C
C15 .3850(5) .4036(3) -.2698(5) .0563(12) Uani d . 1 . C
H15 .451(6) .397(3) -.308(6) .081(18) Uiso d . 1 . H
C16 .2373(6) .4076(3) -.3682(6) .0631(13) Uani d . 1 . C
H16 .201(6) .417(3) -.474(6) .086(17) Uiso d . 1 . H
C21 1.3810(5) .3850(3) .3452(4) .0516(11) Uani d . 1 . C
C22 1.3227(6) .3147(3) .3244(6) .0696(15) Uani d . 1 . C
H22 1.373(6) .272(3) .358(6) .072(16) Uiso d . 1 . H
C23 1.1734(6) .3027(3) .2343(6) .0664(14) Uani d . 1 . C
H23 1.115(6) .265(3) .229(5) .067(16) Uiso d . 1 . H
C24 1.0762(5) .3618(2) .1625(4) .0470(10) Uani d . 1 . C
C25 1.1404(5) .4317(3) .1836(5) .0510(11) Uani d . 1 . C
H25 1.093(5) .475(3) .143(5) .055(13) Uiso d . 1 . H
C26 1.2910(5) .4442(3) .2732(5) .0525(11) Uani d . 1 . C
H26 1.322(6) .494(4) .277(6) .089(18) Uiso d . 1 . H

loop_
_atom_type_symbol
_atom_type_description
_atom_type_scat_dispersion_real
_atom_type_scat_dispersion_imag
_atom_type_scat_source
C C 0.0033 0.0016 'International Tables Vol C Tables 4.2.6.8 and 6.1.1.4'
H H 0.0000 0.0000 'International Tables Vol C Tables 4.2.6.8 and 6.1.1.4'
N N 0.0061 0.0033 'International Tables Vol C Tables 4.2.6.8 and 6.1.1.4'
S S 0.1246 0.1234 'International Tables Vol C Tables 4.2.6.8 and 6.1.1.4'
Cl Cl 0.1484 0.1585 'International Tables Vol C Tables 4.2.6.8 and 6.1.1.4'

loop_
_geom_angle_atom_site_label_1
_geom_angle_atom_site_label_2
_geom_angle_atom_site_label_3
_geom_angle
_geom_angle_publ_flag
C2 S1 S2 103.0(2) y
C4 S2 S1 102.5(2) y
C1 N1 N2 120.5(4) y
C3 N2 N1 120.8(4) y
N1 C1 C14 116.8(4) ?
N1 C1 C2 123.6(4) y
C14 C1 C2 119.5(4) ?
C1 C2 S1 108.0(3) y
C1 C2 H2A 110.(2) ?
S1 C2 H2A 109.(2) ?
C1 C2 H2B 111.(3) ?
S1 C2 H2B 106.(2) ?
H2A C2 H2B 113.(3) ?
N2 C3 C24 115.9(4) ?
N2 C3 C4 124.0(4) y
C24 C3 C4 119.9(4) ?
C3 C4 S2 109.2(3) y
C3 C4 H4A 105.(3) ?
S2 C4 H4A 111.(2) ?
C3 C4 H4B 106.(2) ?
S2 C4 H4B 107.(2) ?
H4A C4 H4B 119.(3) ?
C12 C11 C16 120.3(4) ?
C12 C11 Cl1 119.5(4) ?
C16 C11 Cl1 120.1(4) ?
C11 C12 C13 119.3(5) ?
C11 C12 H12 119.(5) ?
C13 C12 H12 119.(5) ?
C12 C13 C14 121.6(5) ?
C12 C13 H13 125.(3) ?
C14 C13 H13 113.(3) ?
C15 C14 C13 117.2(4) ?
C15 C14 C1 120.6(4) ?
C13 C14 C1 122.2(4) ?
C16 C15 C14 122.1(5) ?
C16 C15 H15 115.(4) ?
C14 C15 H15 123.(4) ?
C15 C16 C11 119.4(5) ?
C15 C16 H16 126.(3) ?
C11 C16 H16 114.(3) ?
C22 C21 C26 119.9(4) ?
C22 C21 Cl2 120.2(4) ?
C26 C21 Cl2 119.8(4) ?
C21 C22 C23 120.4(5) ?
C21 C22 H22 127.(3) ?
C23 C22 H22 112.(3) ?
C22 C23 C24 121.6(5) ?
C22 C23 H23 130.(4) ?
C24 C23 H23 106.(3) ?
C25 C24 C23 116.2(4) ?
C25 C24 C3 121.7(4) ?
C23 C24 C3 122.2(4) ?
C24 C25 C26 122.6(5) ?
C24 C25 H25 126.(3) ?
C26 C25 H25 111.(3) ?
C21 C26 C25 119.3(5) ?
C21 C26 H26 126.(4) ?
C25 C26 H26 115.(4) ?

loop_
_geom_bond_atom_site_label_1
_geom_bond_atom_site_label_2
_geom_bond_site_symmetry_2
_geom_bond_distance
_geom_bond_publ_flag
S1 C2 . 1.835(5) y
S1 S2 . 2.027(2) y
S2 C4 . 1.829(4) y
Cl2 C21 . 1.728(4) ?
Cl1 C11 . 1.737(5) ?
N1 C1 . 1.286(6) y
N1 N2 . 1.386(5) y
N2 C3 . 1.281(5) y
C1 C14 . 1.472(6) ?
C1 C2 . 1.510(6) y
C2 H2A . .90(4) ?
C2 H2B . .95(4) ?
C3 C24 . 1.473(6) ?
C3 C4 . 1.496(6) y
C4 H4A . .94(4) ?
C4 H4B . .91(4) ?
C11 C12 . 1.366(7) ?
C11 C16 . 1.381(7) ?
C12 C13 . 1.382(7) ?
C12 H12 . 1.01(9) ?
C13 C14 . 1.388(6) ?
C13 H13 . .96(5) ?
C14 C15 . 1.379(6) ?
C15 C16 . 1.368(7) ?
C15 H15 . .90(6) ?
C16 H16 . 1.01(5) ?
C21 C22 . 1.360(7) ?
C21 C26 . 1.374(7) ?
C22 C23 . 1.374(8) ?
C22 H22 . .89(5) ?
C23 C24 . 1.403(6) ?
C23 H23 . .87(5) ?
C24 C25 . 1.375(6) ?
C25 C26 . 1.383(6) ?
C25 H25 . .91(5) ?
C26 H26 . .93(6) ?

loop_
_geom_torsion_atom_site_label_1
_geom_torsion_atom_site_label_2
_geom_torsion_atom_site_label_3
_geom_torsion_atom_site_label_4
_geom_torsion
_geom_torsion_publ_flag
C2 S1 S2 C4 -59.7(2) y
C1 N1 N2 C3 83.6(5) y
N2 N1 C1 C14 174.6(4) ?
N2 N1 C1 C2 -8.3(6) y
N1 C1 C2 S1 -96.9(5) y
C14 C1 C2 S1 80.1(4) ?
S2 S1 C2 C1 91.0(3) y
N1 N2 C3 C24 178.7(4) ?
N1 N2 C3 C4 -6.5(6) y
N2 C3 C4 S2 -98.0(5) y
C24 C3 C4 S2 76.6(4) ?
S1 S2 C4 C3 89.5(3) y
C16 C11 C12 C13 -0.5(7) ?
Cl1 C11 C12 C13 -179.7(4) ?
C11 C12 C13 C14 2.7(8) ?
C12 C13 C14 C15 -3.5(7) ?
C12 C13 C14 C1 176.8(4) ?
N1 C1 C14 C15 4.5(6) ?
C2 C1 C14 C15 -172.8(4) ?
N1 C1 C14 C13 -175.8(4) ?
C2 C1 C14 C13 6.9(6) ?
C13 C14 C15 C16 2.1(7) ?
C1 C14 C15 C16 -178.2(5) ?
C14 C15 C16 C11 -0.1(8) ?
C12 C11 C16 C15 -0.8(8) ?
Cl1 C11 C16 C15 178.4(4) ?
C26 C21 C22 C23 -1.6(8) ?
Cl2 C21 C22 C23 178.5(4) ?
C21 C22 C23 C24 -0.7(9) ?
C22 C23 C24 C25 2.2(8) ?
C22 C23 C24 C3 -176.7(5) ?
N2 C3 C24 C25 -1.1(6) ?
C4 C3 C24 C25 -176.2(4) ?
N2 C3 C24 C23 177.8(4) ?
C4 C3 C24 C23 2.7(6) ?
C23 C24 C25 C26 -1.7(7) ?
C3 C24 C25 C26 177.3(4) ?
C22 C21 C26 C25 2.1(7) ?
Cl2 C21 C26 C25 -178.0(3) ?
C24 C25 C26 C21 -0.4(7) ?

loop_
_cod_related_entry_id
_cod_related_entry_database
_cod_related_entry_code
1 ChemSpider 21186377
